data_2238858
loop_
_publ_author_name
'Akhtar, Muhammad'
'Fettouhi, Mohammed'
'Ahmed, Maqsood'
'Khan, Islam Ullah'
'Ahmad, Saeed'

_publ_section_title
;
 <i>N</i>,<i>N</i>,<i>N</i>',<i>N</i>'-Tetramethylethylenediammonium
 tetrachloridozincate
;
_journal_issue 12
_journal_name_full 'Acta Crystallographica Section E'
_journal_page_first m642
_journal_paper_doi 10.1107/S1600536813029802
_journal_volume 69
_journal_year 2013
_chemical_formula_iupac '(C6 H18 N2) [Zn Cl4]'
_chemical_formula_moiety 'C6 H18 N2 2+, Zn Cl4 2-'
_chemical_formula_sum 'C6 H18 Cl4 N2 Zn'
_chemical_formula_weight 325.42
_chemical_name_systematic
;
<i>N</i>,<i>N</i>,<i>N</i>',<i>N</i>'-Tetramethylethylenediammonium
tetrachloridozincate
;
_space_group_IT_number 2
_symmetry_cell_setting triclinic
_symmetry_space_group_name_Hall '-P 1'
_symmetry_space_group_name_H-M 'P -1'
_atom_sites_solution_hydrogens geom
_atom_sites_solution_primary direct
_atom_sites_solution_secondary difmap
_audit_creation_method SHELXL-97
_cell_angle_alpha 72.78(3)
_cell_angle_beta 87.44(3)
_cell_angle_gamma 69.42(3)
_cell_formula_units_Z 2
_cell_length_a 6.893(4)
_cell_length_b 8.257(6)
_cell_length_c 13.330(10)
_cell_measurement_reflns_used 162
_cell_measurement_temperature 293(2)
_cell_measurement_theta_max 25.57
_cell_measurement_theta_min 3.16
_cell_volume 676.9(8)
_computing_cell_refinement 'SAINT (Bruker, 2007)'
_computing_data_collection 'APEX2 (Bruker, 2007)'
_computing_data_reduction 'SAINT (Bruker, 2007)'
_computing_molecular_graphics
;
ORTEP-3 for Windows (Farrugia, 2012) and Mercury (Macrae <i>et al.</i>,
2008)
;
_computing_publication_material 'SHELXL97 (Sheldrick, 2008)'
_computing_structure_refinement 'SHELXL97 (Sheldrick, 2008)'
_computing_structure_solution 'SHELXS97 (Sheldrick, 2008)'
_diffrn_ambient_temperature 293(2)
_diffrn_measured_fraction_theta_full 0.968
_diffrn_measured_fraction_theta_max 0.968
_diffrn_measurement_device_type 'Bruker SMART APEX area-detector'
_diffrn_measurement_method \w
_diffrn_radiation_monochromator graphite
_diffrn_radiation_source 'fine-focus sealed tube'
_diffrn_radiation_type MoK\a
_diffrn_radiation_wavelength 0.71073
_diffrn_reflns_av_R_equivalents 0.0413
_diffrn_reflns_av_sigmaI/netI 0.0472
_diffrn_reflns_limit_h_max 8
_diffrn_reflns_limit_h_min -8
_diffrn_reflns_limit_k_max 9
_diffrn_reflns_limit_k_min -9
_diffrn_reflns_limit_l_max 16
_diffrn_reflns_limit_l_min -15
_diffrn_reflns_number 9440
_diffrn_reflns_theta_full 25.57
_diffrn_reflns_theta_max 25.57
_diffrn_reflns_theta_min 3.16
_diffrn_standards_interval_count 0
_diffrn_standards_interval_time 0
_diffrn_standards_number 0
_exptl_absorpt_coefficient_mu 2.568
_exptl_absorpt_correction_T_max 0.821
_exptl_absorpt_correction_T_min 0.194
_exptl_absorpt_correction_type analytical
_exptl_absorpt_process_details '(SADABS; Sheldrick, 1996)'
_exptl_crystal_colour colorless
_exptl_crystal_density_diffrn 1.596
_exptl_crystal_density_method 'not measured'
_exptl_crystal_description needle
_exptl_crystal_F_000 332
_exptl_crystal_size_max 0.95
_exptl_crystal_size_mid 0.44
_exptl_crystal_size_min 0.08
_refine_diff_density_max 0.400
_refine_diff_density_min -0.538
_refine_ls_extinction_method none
_refine_ls_goodness_of_fit_ref 1.048
_refine_ls_hydrogen_treatment mixed
_refine_ls_matrix_type full
_refine_ls_number_parameters 154
_refine_ls_number_reflns 2466
_refine_ls_number_restraints 6
_refine_ls_restrained_S_all 1.046
_refine_ls_R_factor_all 0.0551
_refine_ls_R_factor_gt 0.0309
_refine_ls_shift/su_max 0.001
_refine_ls_shift/su_mean 0.000
_refine_ls_structure_factor_coef Fsqd
_refine_ls_weighting_details 'calc w=1/[\s^2^(Fo^2^)+(0.0336P)^2^+0.0660P] where P=(Fo^2^+2Fc^2^)/3'
_refine_ls_weighting_scheme calc
_refine_ls_wR_factor_gt 0.0675
_refine_ls_wR_factor_ref 0.0749
_reflns_number_gt 1806
_reflns_number_total 2466
_reflns_threshold_expression I>2sigma(I)
_cod_data_source_file gk2591.cif
_cod_data_source_block I
_cod_original_formula_sum 'C6 H18 Cl4 N2 Zn1'
_cod_database_code 2238858

loop_
_symmetry_equiv_pos_as_xyz
'x, y, z'
'-x, -y, -z'

loop_
_atom_site_type_symbol
_atom_site_label
_atom_site_fract_x
_atom_site_fract_y
_atom_site_fract_z
_atom_site_U_iso_or_equiv
_atom_site_adp_type
_atom_site_calc_flag
_atom_site_refinement_flags
_atom_site_occupancy
_atom_site_symmetry_multiplicity
_atom_site_disorder_assembly
_atom_site_disorder_group
Zn Zn1 0.08487(5) 0.89099(5) 0.74635(3) 0.03316(14) Uani d . 1 1 A 1
Cl Cl1 0.28956(12) 0.66541(11) 0.67979(6) 0.0410(2) Uani d . 1 1 A 1
Cl Cl2 -0.07173(14) 0.75755(15) 0.87904(8) 0.0654(3) Uani d . 1 1 A 1
Cl Cl3 0.30346(14) 0.98281(13) 0.81654(7) 0.0518(3) Uani d . 1 1 A 1
Cl Cl4 -0.12777(13) 1.13302(12) 0.62136(8) 0.0541(3) Uani d . 1 1 A 1
N N2 0.6233(4) 0.7466(3) 0.5224(2) 0.0339(6) Uani d . 1 1 B 1
H H2N 0.5080 0.7274 0.5510 0.041 Uiso calc R 1 1 B 1
C C1 0.178(2) 0.727(2) 0.1182(13) 0.080(4) Uani d PD 0.780(17) 1 C 1
H H1A 0.2288 0.6592 0.1898 0.120 Uiso calc PR 0.780(17) 1 C 1
H H1B 0.0775 0.6846 0.0974 0.120 Uiso calc PR 0.780(17) 1 C 1
H H1C 0.1146 0.8531 0.1123 0.120 Uiso calc PR 0.780(17) 1 C 1
N N1 0.3533(4) 0.7001(4) 0.0490(2) 0.0433(8) Uani d PD 0.50 1 C 1
H H1N 0.301(6) 0.773(5) -0.011(3) 0.067(13) Uiso d . 1 1 D 1
C C2 0.4241(11) 0.5105(4) 0.0424(4) 0.0374(19) Uani d PD 0.780(17) 1 . 1
H H2A 0.3053 0.4832 0.0264 0.045 Uiso calc PR 0.780(17) 1 C 1
H H2B 0.4901 0.4258 0.1096 0.045 Uiso calc PR 0.780(17) 1 C 1
C C3 0.5165(17) 0.756(2) 0.0811(17) 0.064(3) Uani d PD 0.780(17) 1 C 1
H H3A 0.4547 0.8759 0.0881 0.096 Uiso calc PR 0.780(17) 1 C 1
H H3B 0.6167 0.7563 0.0287 0.096 Uiso calc PR 0.780(17) 1 C 1
H H3C 0.5841 0.6728 0.1473 0.096 Uiso calc PR 0.780(17) 1 C 1
C C1' 0.210(7) 0.655(7) 0.129(4) 0.081(15) Uani d PD 0.220(17) 1 C 2
H H1'1 0.0977 0.7635 0.1299 0.121 Uiso calc PR 0.220(17) 1 C 2
H H1'2 0.2835 0.5981 0.1972 0.121 Uiso calc PR 0.220(17) 1 C 2
H H1'3 0.1554 0.5729 0.1124 0.121 Uiso calc PR 0.220(17) 1 C 2
N N1' 0.3533(4) 0.7001(4) 0.0490(2) 0.0433(8) Uani d P 0.50 1 C 2
C C2' 0.534(3) 0.545(2) 0.0335(14) 0.041(7) Uani d PD 0.220(17) 1 . 2
H H2'1 0.5918 0.4579 0.1013 0.049 Uiso calc PR 0.220(17) 1 C 2
H H2'2 0.6407 0.5894 -0.0001 0.049 Uiso calc PR 0.220(17) 1 C 2
C C3' 0.454(8) 0.799(10) 0.092(7) 0.087(18) Uani d PD 0.220(17) 1 C 2
H H3'1 0.3489 0.9006 0.1069 0.130 Uiso calc PR 0.220(17) 1 C 2
H H3'2 0.5422 0.8416 0.0418 0.130 Uiso calc PR 0.220(17) 1 C 2
H H3'3 0.5349 0.7194 0.1560 0.130 Uiso calc PR 0.220(17) 1 C 2
C C4 0.7855(5) 0.6795(5) 0.6093(3) 0.0564(11) Uani d . 1 1 B 1
H H4A 0.8210 0.5510 0.6401 0.085 Uiso calc R 1 1 B 1
H H4B 0.7337 0.7393 0.6619 0.085 Uiso calc R 1 1 B 1
H H4C 0.9066 0.7046 0.5823 0.085 Uiso calc R 1 1 B 1
C C5 0.6891(5) 0.6428(5) 0.4463(3) 0.0529(10) Uani d . 1 1 B 1
H H5A 0.8031 0.6690 0.4101 0.079 Uiso calc R 1 1 B 1
H H5B 0.5752 0.6764 0.3963 0.079 Uiso calc R 1 1 B 1
H H5C 0.7318 0.5155 0.4829 0.079 Uiso calc R 1 1 B 1
C C6 0.5632(5) 0.9456(4) 0.4667(3) 0.0393(8) Uani d . 1 1 . 1
H H6A 0.6874 0.9753 0.4499 0.047 Uiso calc R 1 1 . 1
H H6B 0.4840 0.9756 0.4012 0.047 Uiso calc R 1 1 . 1

loop_
_atom_site_aniso_label
_atom_site_aniso_U_11
_atom_site_aniso_U_22
_atom_site_aniso_U_33
_atom_site_aniso_U_12
_atom_site_aniso_U_13
_atom_site_aniso_U_23
Zn1 0.0325(2) 0.0332(2) 0.0319(2) -0.00986(16) 0.00269(15) -0.00935(18)
Cl1 0.0448(5) 0.0389(5) 0.0395(5) -0.0121(4) 0.0087(4) -0.0165(4)
Cl2 0.0617(6) 0.0736(7) 0.0589(7) -0.0331(5) 0.0258(5) -0.0092(6)
Cl3 0.0660(6) 0.0532(6) 0.0450(6) -0.0335(5) -0.0084(4) -0.0108(5)
Cl4 0.0452(5) 0.0446(6) 0.0555(6) -0.0068(4) -0.0114(4) 0.0002(5)
N2 0.0295(13) 0.0262(15) 0.0493(18) -0.0108(11) 0.0103(12) -0.0161(14)
C1 0.075(5) 0.091(8) 0.068(6) -0.017(6) 0.025(4) -0.033(6)
N1 0.0572(19) 0.0316(18) 0.0320(18) -0.0055(14) -0.0015(15) -0.0083(16)
C2 0.041(3) 0.030(3) 0.045(3) -0.017(2) 0.004(3) -0.012(2)
C3 0.096(8) 0.055(5) 0.054(6) -0.042(6) -0.003(6) -0.016(4)
C1' 0.06(2) 0.13(5) 0.08(3) -0.05(2) 0.025(19) -0.06(3)
N1' 0.0572(19) 0.0316(18) 0.0320(18) -0.0055(14) -0.0015(15) -0.0083(16)
C2' 0.059(13) 0.029(10) 0.039(12) -0.015(9) -0.018(10) -0.014(9)
C3' 0.08(2) 0.12(5) 0.08(3) -0.07(3) 0.01(3) -0.02(3)
C4 0.054(2) 0.049(2) 0.054(3) -0.0059(18) -0.0111(19) -0.011(2)
C5 0.050(2) 0.045(2) 0.067(3) -0.0097(18) 0.0089(19) -0.033(2)
C6 0.0411(18) 0.0296(19) 0.046(2) -0.0115(14) 0.0103(15) -0.0118(17)

loop_
_atom_type_symbol
_atom_type_description
_atom_type_scat_dispersion_real
_atom_type_scat_dispersion_imag
_atom_type_scat_source
C C 0.0033 0.0016 'International Tables Vol C Tables 4.2.6.8 and 6.1.1.4'
H H 0.0000 0.0000 'International Tables Vol C Tables 4.2.6.8 and 6.1.1.4'
Cl Cl 0.1484 0.1585 'International Tables Vol C Tables 4.2.6.8 and 6.1.1.4'
N N 0.0061 0.0033 'International Tables Vol C Tables 4.2.6.8 and 6.1.1.4'
Zn Zn 0.2839 1.4301 'International Tables Vol C Tables 4.2.6.8 and 6.1.1.4'

loop_
_geom_angle_atom_site_label_1
_geom_angle_atom_site_label_2
_geom_angle_atom_site_label_3
_geom_angle_site_symmetry_1
_geom_angle_site_symmetry_3
_geom_angle
Cl2 Zn1 Cl3 . . 107.45(6)
Cl2 Zn1 Cl4 . . 115.80(6)
Cl3 Zn1 Cl4 . . 108.07(6)
Cl2 Zn1 Cl1 . . 105.93(7)
Cl3 Zn1 Cl1 . . 106.21(6)
Cl4 Zn1 Cl1 . . 112.86(7)
C5 N2 C4 . . 110.7(3)
C5 N2 C6 . . 110.0(3)
C4 N2 C6 . . 113.4(3)
C5 N2 H2N . . 107.5
C4 N2 H2N . . 107.5
C6 N2 H2N . . 107.5
C3 N1 C1 . . 111.3(11)
C3 N1 C2 . . 115.7(6)
C1 N1 C2 . . 108.9(7)
C3 N1 H1N . . 107(3)
C1 N1 H1N . . 105(3)
C2 N1 H1N . . 108(3)
N1 C2 C2 . 2_665 110.0(5)
N1 C2 H2A . . 109.7
C2 C2 H2A 2_665 . 109.7
N1 C2 H2B . . 109.7
C2 C2 H2B 2_665 . 109.7
H2A C2 H2B . . 108.2
H1'1 C1' H1'2 . . 109.5
H1'1 C1' H1'3 . . 109.5
H1'2 C1' H1'3 . . 109.5
C2' C2' H2'1 2_665 . 109.6
C2' C2' H2'2 2_665 . 109.6
H2'1 C2' H2'2 . . 108.1
H3'1 C3' H3'2 . . 109.5
H3'1 C3' H3'3 . . 109.5
H3'2 C3' H3'3 . . 109.5
C6 C6 N2 2_676 . 110.7(3)
C6 C6 H6A 2_676 . 109.5
N2 C6 H6A . . 109.5
C6 C6 H6B 2_676 . 109.5
N2 C6 H6B . . 109.5
H6A C6 H6B . . 108.1

loop_
_geom_bond_atom_site_label_1
_geom_bond_atom_site_label_2
_geom_bond_site_symmetry_2
_geom_bond_distance
Zn1 Cl2 . 2.2404(15)
Zn1 Cl3 . 2.2516(13)
Zn1 Cl4 . 2.2596(17)
Zn1 Cl1 . 2.2949(16)
N2 C5 . 1.472(4)
N2 C4 . 1.483(4)
N2 C6 . 1.500(4)
N2 H2N . 0.9100
C1 N1 . 1.481(2)
C1 H1A . 0.9600
C1 H1B . 0.9600
C1 H1C . 0.9600
N1 C3 . 1.480(2)
N1 C2 . 1.496(2)
N1 H1N . 0.85(4)
C2 C2 2_665 1.511(13)
C2 H2A . 0.9700
C2 H2B . 0.9700
C3 H3A . 0.9600
C3 H3B . 0.9600
C3 H3C . 0.9600
C1' H1'1 . 0.9600
C1' H1'2 . 0.9600
C1' H1'3 . 0.9600
C2' C2' 2_665 1.50(5)
C2' H2'1 . 0.9700
C2' H2'2 . 0.9700
C3' H3'1 . 0.9600
C3' H3'2 . 0.9600
C3' H3'3 . 0.9600
C4 H4A . 0.9600
C4 H4B . 0.9600
C4 H4C . 0.9600
C5 H5A . 0.9600
C5 H5B . 0.9600
C5 H5C . 0.9600
C6 C6 2_676 1.486(6)
C6 H6A . 0.9700
C6 H6B . 0.9700

loop_
_geom_hbond_atom_site_label_D
_geom_hbond_atom_site_label_H
_geom_hbond_atom_site_label_A
_geom_hbond_site_symmetry_A
_geom_hbond_distance_DH
_geom_hbond_distance_HA
_geom_hbond_distance_DA
_geom_hbond_angle_DHA
N2 H2N Cl1 . 0.91 2.30 3.157(3) 158
N1 H1N Cl3 1_554 0.85(4) 2.44(4) 3.227(4) 155(3)
